data_7043601
loop_
_publ_author_name
'Koyanagi, Yoshinari'
'Kawaguchi, Shogo'
'Fujii, Kaori'
'Kimura, Yoshifumi'
'Sasamori, Takahiro'
'Tokitoh, Norihiro'
'Matano, Yoshihiro'

_publ_section_title
;
 Effects of counter anions, P-substituents, and solvents on optical and
 photophysical properties of 2-phenylbenzo[b]phospholium salts
;
_journal_name_full 'Dalton Trans.'
_journal_paper_doi 10.1039/C7DT01839H
_journal_year 2017
_chemical_formula_moiety 'C21 H18 P +, I -'
_chemical_formula_sum 'C21 H18 I P'
_chemical_formula_weight 428.25
_chemical_name_systematic YK_PMe_I
_space_group_crystal_system monoclinic
_space_group_IT_number 14
_space_group_name_Hall '-P 2yn'
_space_group_name_H-M_alt 'P 1 21/n 1'
_symmetry_space_group_name_Hall '-P 2yn'
_symmetry_space_group_name_H-M 'P 1 21/n 1'
_atom_sites_solution_hydrogens geom
_atom_sites_solution_primary direct
_atom_sites_solution_secondary difmap
_audit_update_record
;
2017-04-25 deposited with the CCDC.
2017-06-26 downloaded from the CCDC.
;
_cell_angle_alpha 90.0000
_cell_angle_beta 102.343(7)
_cell_angle_gamma 90.0000
_cell_formula_units_Z 4
_cell_length_a 9.19717(17)
_cell_length_b 19.1790(4)
_cell_length_c 10.65593(19)
_cell_measurement_reflns_used 28287
_cell_measurement_temperature 103
_cell_measurement_theta_max 27.50
_cell_measurement_theta_min 3.11
_cell_volume 1836.18(8)
_computing_cell_refinement 'RAPID AUTO'
_computing_data_collection 'RAPID AUTO (Rigaku, ????)'
_computing_data_reduction 'RAPID AUTO'
_computing_molecular_graphics 'CrystalStructure 4.1'
_computing_publication_material 'CrystalStructure 4.1 (Rigaku, 2014)'
_computing_structure_refinement 'SHELXL2013 (Sheldrick, 2008)'
_computing_structure_solution 'SIR2011 (Burla, et al., 2012)'
_diffrn_ambient_temperature 103
_diffrn_detector_area_resol_mean 10.000
_diffrn_measured_fraction_theta_full 0.998
_diffrn_measured_fraction_theta_max 0.999
_diffrn_measurement_device_type 'Rigaku R-AXIS RAPID'
_diffrn_measurement_method \w
_diffrn_radiation_type 'Mo K\a'
_diffrn_radiation_wavelength 0.71075
_diffrn_reflns_av_R_equivalents 0.0182
_diffrn_reflns_Laue_measured_fraction_full 0.998
_diffrn_reflns_Laue_measured_fraction_max 0.999
_diffrn_reflns_limit_h_max 11
_diffrn_reflns_limit_h_min -11
_diffrn_reflns_limit_k_max 24
_diffrn_reflns_limit_k_min -24
_diffrn_reflns_limit_l_max 13
_diffrn_reflns_limit_l_min -13
_diffrn_reflns_number 30889
_diffrn_reflns_point_group_measured_fraction_full 0.998
_diffrn_reflns_point_group_measured_fraction_max 0.999
_diffrn_reflns_theta_full 25.242
_diffrn_reflns_theta_max 27.485
_diffrn_reflns_theta_min 3.107
_diffrn_standards_number 0
_exptl_absorpt_coefficient_mu 1.829
_exptl_absorpt_correction_T_max 0.896
_exptl_absorpt_correction_T_min 0.782
_exptl_absorpt_correction_type multi-scan
_exptl_absorpt_process_details 'ABSCOR (Rigaku, 1995)'
_exptl_crystal_colour colorless
_exptl_crystal_density_diffrn 1.549
_exptl_crystal_density_method 'not measured'
_exptl_crystal_description block
_exptl_crystal_F_000 848.00
_exptl_crystal_recrystallization_method 'Re-crystallisation from solvent: dichloromethane-methanol'
_exptl_crystal_size_max 0.140
_exptl_crystal_size_mid 0.070
_exptl_crystal_size_min 0.060
_refine_diff_density_max 0.63
_refine_diff_density_min -0.32
_refine_ls_extinction_method none
_refine_ls_goodness_of_fit_ref 1.145
_refine_ls_hydrogen_treatment constr
_refine_ls_number_parameters 209
_refine_ls_number_reflns 4200
_refine_ls_number_restraints 0
_refine_ls_R_factor_all 0.0228
_refine_ls_R_factor_gt 0.0211
_refine_ls_shift/su_max 0.003
_refine_ls_structure_factor_coef Fsqd
_refine_ls_weighting_details 'w = 1/[\s^2^(Fo^2^)+(0.0210P)^2^+2.1000P] where P=(Fo^2^+2Fc^2^)/3'
_refine_ls_weighting_scheme calc
_refine_ls_wR_factor_gt 0.0516
_refine_ls_wR_factor_ref 0.0523
_reflns_number_gt 4016
_reflns_number_total 4200
_reflns_threshold_expression F^2^>2.0\s(F^2^)
_cod_data_source_file c7dt01839h2.cif
_cod_data_source_block sample1
_cod_database_code 7043601
_shelxl_res_file
;
TITL sample1
CELL  0.71075 9.19717 19.17897 10.65593 90.00000 102.34290 90.00000
ZERR  4 0.00017 0.00035 0.00019 0.00000 0.00720 0.00000
LATT 1
SYMM .50-X, .50+Y, .50-Z
SFAC C H P I
UNIT 84 72 4 4
L.S. 5
FMAP 2
PLAN -30
WPDB -2
HTAB
BOND $H
CONF
LIST 4
TEMP -170.0
ACTA
SIZE 0.140 0.070 0.060
WGHT    0.021000    2.100000
FVAR       0.52305
I1    4    0.210516    0.668478    0.248677    11.00000    0.02169    0.01773 =
         0.01800    0.00203   -0.00321   -0.00170
P1    3    0.482740    0.610199    0.705055    11.00000    0.01152    0.01084 =
         0.01102    0.00002    0.00249    0.00080
C1    1    0.434569    0.518532    0.695363    11.00000    0.01525    0.01190 =
         0.01451   -0.00187    0.00621   -0.00034
C2    1    0.529850    0.485339    0.790570    11.00000    0.01996    0.01374 =
         0.01904    0.00173    0.00555    0.00197
AFIX  43
H2    2    0.524005    0.436489    0.803400    11.00000   -1.20000
AFIX   0
C3    1    0.642834    0.528549    0.873169    11.00000    0.01672    0.01893 =
         0.01514    0.00102    0.00356    0.00287
C4    1    0.756562    0.506071    0.972852    11.00000    0.02490    0.02251 =
         0.01959    0.00572    0.00172    0.00703
AFIX  43
H4    2    0.767333    0.458038    0.994630    11.00000   -1.20000
AFIX   0
C5    1    0.854447    0.555329    1.040212    11.00000    0.02049    0.03600 =
         0.01674    0.00219   -0.00281    0.00733
AFIX  43
H5    2    0.931971    0.540466    1.108921    11.00000   -1.20000
AFIX   0
C6    1    0.841097    0.625615    1.009068    11.00000    0.01884    0.02952 =
         0.02201   -0.00515   -0.00283   -0.00023
AFIX  43
H6    2    0.908667    0.658254    1.056909    11.00000   -1.20000
AFIX   0
C7    1    0.728750    0.648629    0.907680    11.00000    0.01923    0.02084 =
         0.02014   -0.00149    0.00020    0.00117
AFIX  43
H7    2    0.719761    0.696539    0.884690    11.00000   -1.20000
AFIX   0
C8    1    0.631371    0.599873    0.841987    11.00000    0.01391    0.01838 =
         0.01273    0.00047    0.00155    0.00266
C9    1    0.548513    0.646427    0.573076    11.00000    0.01441    0.01657 =
         0.01510    0.00057    0.00598   -0.00008
AFIX 137
H9A   2    0.466481    0.648617    0.497454    11.00000   -1.20000
H9B   2    0.628259    0.617028    0.554066    11.00000   -1.20000
H9C   2    0.586885    0.693513    0.595294    11.00000   -1.20000
AFIX   0
C10   1    0.334216    0.662865    0.735977    11.00000    0.01312    0.01082 =
         0.01518   -0.00153    0.00537   -0.00050
C11   1    0.310437    0.667101    0.860888    11.00000    0.02547    0.02341 =
         0.01660   -0.00042    0.00762    0.00316
AFIX  43
H11   2    0.374396    0.643249    0.929231    11.00000   -1.20000
AFIX   0
C12   1    0.192346    0.706534    0.884162    11.00000    0.03355    0.03536 =
         0.02613   -0.00409    0.01776    0.00756
AFIX  43
H12   2    0.175444    0.709680    0.968867    11.00000   -1.20000
AFIX   0
C13   1    0.099344    0.741203    0.784821    11.00000    0.02264    0.02334 =
         0.03832   -0.00625    0.01461    0.00589
AFIX  43
H13   2    0.018742    0.768029    0.801548    11.00000   -1.20000
AFIX   0
C14   1    0.122853    0.737093    0.661332    11.00000    0.01801    0.01973 =
         0.03001    0.00025    0.00370    0.00521
AFIX  43
H14   2    0.058397    0.761162    0.593600    11.00000   -1.20000
AFIX   0
C15   1    0.240199    0.697975    0.635510    11.00000    0.01676    0.01770 =
         0.01753    0.00068    0.00482    0.00227
AFIX  43
H15   2    0.256311    0.695136    0.550520    11.00000   -1.20000
AFIX   0
C16   1    0.308811    0.487611    0.603383    11.00000    0.01268    0.01363 =
         0.01694   -0.00391    0.00595    0.00147
C17   1    0.261547    0.515339    0.480362    11.00000    0.01558    0.01297 =
         0.02062   -0.00083    0.00413    0.00010
AFIX  43
H17   2    0.308415    0.555907    0.456525    11.00000   -1.20000
AFIX   0
C18   1    0.146508    0.484155    0.392339    11.00000    0.01584    0.02139 =
         0.02194   -0.00174    0.00074    0.00242
AFIX  43
H18   2    0.115880    0.503151    0.308507    11.00000   -1.20000
AFIX   0
C19   1    0.076407    0.425352    0.426756    11.00000    0.01333    0.02187 =
         0.03009   -0.00841    0.00432   -0.00208
AFIX  43
H19   2   -0.001471    0.403760    0.366277    11.00000   -1.20000
AFIX   0
C20   1    0.120194    0.398111    0.549649    11.00000    0.01850    0.01765 =
         0.03126   -0.00432    0.01272   -0.00505
AFIX  43
H20   2    0.070969    0.358290    0.573562    11.00000   -1.20000
AFIX   0
C21   1    0.235411    0.428677    0.637792    11.00000    0.01964    0.01684 =
         0.01988   -0.00176    0.00989    0.00006
AFIX  43
H21   2    0.264807    0.409693    0.721742    11.00000   -1.20000
AFIX   0
HKLF 4
 
REM  sample1
REM R1 =  0.0211 for    4016 Fo > 4sig(Fo)  and  0.0228 for all    4200 data
REM    209 parameters refined using      0 restraints
 
END  
     
WGHT      0.0210      2.1001 

REM Instructions for potential hydrogen bonds
EQIV $1 -x+1, -y+1, -z+1
HTAB C2 I1_$1
EQIV $2 x+1/2, -y+3/2, z+1/2
HTAB C7 I1_$2
HTAB C9 I1
HTAB C9 I1_$2
HTAB C15 I1

REM Highest difference peak  0.627,  deepest hole -0.324,  1-sigma level  0.079
Q1    1   0.1763  0.7054  0.2676  11.00000  0.05    0.63
Q2    1   0.2609  0.6769  0.2024  11.00000  0.05    0.60
Q3    1   0.3118  0.6680  0.7983  11.00000  0.05    0.53
Q4    1   0.3658  0.5009  0.6471  11.00000  0.05    0.49
Q5    1   0.2731  0.4610  0.6219  11.00000  0.05    0.47
Q6    1   0.6911  0.5194  0.9251  11.00000  0.05    0.46
Q7    1   0.2762  0.6762  0.6864  11.00000  0.05    0.46
Q8    1   0.2395  0.6838  0.8634  11.00000  0.05    0.46
Q9    1   0.6366  0.5652  0.8636  11.00000  0.05    0.45
Q10   1   0.2011  0.4979  0.4431  11.00000  0.05    0.44
Q11   1   0.7821  0.6380  0.9609  11.00000  0.05    0.44
Q12   1   0.1065  0.7292  0.7221  11.00000  0.05    0.43
Q13   1   0.2793  0.5020  0.5455  11.00000  0.05    0.43
Q14   1   0.1045  0.4624  0.4212  11.00000  0.05    0.43
Q15   1   0.6710  0.6219  0.8854  11.00000  0.05    0.42
Q16   1   0.5934  0.5097  0.8380  11.00000  0.05    0.42
Q17   1   0.1263  0.7134  0.8241  11.00000  0.05    0.42
Q18   1   0.5568  0.6081  0.7811  11.00000  0.05    0.41
Q19   1   0.1678  0.7157  0.6448  11.00000  0.05    0.40
Q20   1   0.4741  0.5018  0.7380  11.00000  0.05    0.40
Q21   1   0.3899  0.6409  0.7157  11.00000  0.05    0.39
Q22   1   0.4544  0.5617  0.6974  11.00000  0.05    0.39
Q23   1   0.5088  0.6266  0.6391  11.00000  0.05    0.38
Q24   1   0.4147  0.5820  0.6642  11.00000  0.05    0.38
Q25   1   0.8354  0.5900  1.0180  11.00000  0.05    0.37
Q26   1   0.1809  0.4135  0.5914  11.00000  0.05    0.37
Q27   1   0.0996  0.4188  0.4909  11.00000  0.05    0.36
Q28   1   0.7958  0.5349  1.0061  11.00000  0.05    0.35
Q29   1   0.0995  0.7418  0.6364  11.00000  0.05    0.29
Q30   1   0.0455  0.4160  0.4049  11.00000  0.05    0.29
;

loop_
_symmetry_equiv_pos_site_id
_space_group_symop_operation_xyz
1 +X,+Y,+Z
2 1/2-X,1/2+Y,1/2-Z
3 -X,-Y,-Z
4 1/2+X,1/2-Y,1/2+Z

loop_
_atom_site_label
_atom_site_type_symbol
_atom_site_fract_x
_atom_site_fract_y
_atom_site_fract_z
_atom_site_U_iso_or_equiv
_atom_site_adp_type
_atom_site_occupancy
_atom_site_site_symmetry_multiplicity
_atom_site_calc_flag
_atom_site_refinement_flags
I1 I 0.21052(2) 0.66848(2) 0.24868(2) 0.02025(5) Uani 1 4 d .
P1 P 0.48274(5) 0.61020(2) 0.70506(4) 0.01111(9) Uani 1 4 d .
C1 C 0.4346(2) 0.51853(9) 0.69536(17) 0.0134(3) Uani 1 4 d .
C2 C 0.5299(2) 0.48534(10) 0.79057(18) 0.0174(4) Uani 1 4 d .
C3 C 0.6428(2) 0.52855(10) 0.87317(18) 0.0169(4) Uani 1 4 d .
C4 C 0.7566(2) 0.50607(11) 0.97285(19) 0.0228(4) Uani 1 4 d .
C5 C 0.8545(2) 0.55533(12) 1.0402(2) 0.0254(4) Uani 1 4 d .
C6 C 0.8411(2) 0.62562(12) 1.0091(2) 0.0245(4) Uani 1 4 d .
C7 C 0.7288(2) 0.64863(11) 0.90768(19) 0.0207(4) Uani 1 4 d .
C8 C 0.6314(2) 0.59987(10) 0.84199(17) 0.0152(3) Uani 1 4 d .
C9 C 0.5485(2) 0.64643(10) 0.57308(17) 0.0149(3) Uani 1 4 d .
C10 C 0.3342(2) 0.66287(9) 0.73598(17) 0.0127(3) Uani 1 4 d .
C11 C 0.3104(2) 0.66710(11) 0.8609(2) 0.0214(4) Uani 1 4 d .
C12 C 0.1923(3) 0.70653(13) 0.8842(2) 0.0300(5) Uani 1 4 d .
C13 C 0.0993(2) 0.74120(11) 0.7848(2) 0.0269(4) Uani 1 4 d .
C14 C 0.1229(2) 0.73709(11) 0.6613(2) 0.0228(4) Uani 1 4 d .
C15 C 0.2402(2) 0.69797(10) 0.63551(19) 0.0172(3) Uani 1 4 d .
C16 C 0.30881(19) 0.48761(9) 0.60338(17) 0.0140(3) Uani 1 4 d .
C17 C 0.2616(2) 0.51534(9) 0.48036(18) 0.0164(3) Uani 1 4 d .
C18 C 0.1465(2) 0.48415(10) 0.3923(2) 0.0202(4) Uani 1 4 d .
C19 C 0.0764(2) 0.42535(11) 0.4268(2) 0.0218(4) Uani 1 4 d .
C20 C 0.1202(2) 0.39811(10) 0.5496(2) 0.0214(4) Uani 1 4 d .
C21 C 0.2354(2) 0.42868(10) 0.63779(19) 0.0179(4) Uani 1 4 d .
H2 H 0.524 0.43649 0.8034 0.0208 Uiso 1 4 calc R
H4 H 0.76733 0.45804 0.99463 0.0273 Uiso 1 4 calc R
H5 H 0.93197 0.54047 1.10892 0.0305 Uiso 1 4 calc R
H6 H 0.90867 0.65825 1.05691 0.0294 Uiso 1 4 calc R
H7 H 0.71976 0.69654 0.88469 0.0248 Uiso 1 4 calc R
H9A H 0.46648 0.64862 0.49745 0.0179 Uiso 1 4 calc R
H9B H 0.62826 0.61703 0.55407 0.0179 Uiso 1 4 calc R
H9C H 0.58689 0.69351 0.59529 0.0179 Uiso 1 4 calc R
H11 H 0.3744 0.64325 0.92923 0.0256 Uiso 1 4 calc R
H12 H 0.17544 0.70968 0.96887 0.0360 Uiso 1 4 calc R
H13 H 0.01874 0.76803 0.80155 0.0323 Uiso 1 4 calc R
H14 H 0.0584 0.76116 0.5936 0.0274 Uiso 1 4 calc R
H15 H 0.25631 0.69514 0.55052 0.0206 Uiso 1 4 calc R
H17 H 0.30841 0.55591 0.45653 0.0196 Uiso 1 4 calc R
H18 H 0.11588 0.50315 0.30851 0.0243 Uiso 1 4 calc R
H19 H -0.00147 0.40376 0.36628 0.0262 Uiso 1 4 calc R
H20 H 0.07097 0.35829 0.57356 0.0256 Uiso 1 4 calc R
H21 H 0.26481 0.40969 0.72174 0.0215 Uiso 1 4 calc R

loop_
_atom_site_aniso_label
_atom_site_aniso_U_11
_atom_site_aniso_U_22
_atom_site_aniso_U_33
_atom_site_aniso_U_12
_atom_site_aniso_U_13
_atom_site_aniso_U_23
I1 0.02169(7) 0.01773(7) 0.01800(7) -0.00170(5) -0.00321(5) 0.00203(4)
P1 0.01152(19) 0.0108(2) 0.0110(2) 0.00080(15) 0.00249(16) 0.00002(16)
C1 0.0153(8) 0.0119(8) 0.0145(8) -0.0003(6) 0.0062(7) -0.0019(6)
C2 0.0200(9) 0.0137(8) 0.0190(9) 0.0020(7) 0.0056(7) 0.0017(7)
C3 0.0167(8) 0.0189(9) 0.0151(8) 0.0029(7) 0.0036(7) 0.0010(7)
C4 0.0249(10) 0.0225(10) 0.0196(9) 0.0070(8) 0.0017(8) 0.0057(8)
C5 0.0205(10) 0.0360(12) 0.0167(9) 0.0073(8) -0.0028(8) 0.0022(8)
C6 0.0188(9) 0.0295(11) 0.0220(10) -0.0002(8) -0.0028(8) -0.0052(8)
C7 0.0192(9) 0.0208(9) 0.0201(9) 0.0012(8) 0.0002(7) -0.0015(8)
C8 0.0139(8) 0.0184(9) 0.0127(8) 0.0027(7) 0.0015(6) 0.0005(7)
C9 0.0144(8) 0.0166(8) 0.0151(8) -0.0001(7) 0.0060(7) 0.0006(7)
C10 0.0131(8) 0.0108(8) 0.0152(8) -0.0005(6) 0.0054(7) -0.0015(6)
C11 0.0255(10) 0.0234(10) 0.0166(9) 0.0032(8) 0.0076(8) -0.0004(7)
C12 0.0336(12) 0.0354(12) 0.0261(11) 0.0076(10) 0.0178(9) -0.0041(9)
C13 0.0226(10) 0.0233(10) 0.0383(12) 0.0059(8) 0.0146(9) -0.0063(9)
C14 0.0180(9) 0.0197(10) 0.0300(11) 0.0052(7) 0.0037(8) 0.0003(8)
C15 0.0168(9) 0.0177(9) 0.0175(9) 0.0023(7) 0.0048(7) 0.0007(7)
C16 0.0127(8) 0.0136(8) 0.0169(9) 0.0015(6) 0.0060(7) -0.0039(7)
C17 0.0156(8) 0.0130(8) 0.0206(9) 0.0001(7) 0.0041(7) -0.0008(7)
C18 0.0158(9) 0.0214(9) 0.0219(10) 0.0024(7) 0.0007(7) -0.0017(8)
C19 0.0133(8) 0.0219(10) 0.0301(11) -0.0021(7) 0.0043(8) -0.0084(8)
C20 0.0185(9) 0.0176(9) 0.0313(11) -0.0050(7) 0.0127(8) -0.0043(8)
C21 0.0196(9) 0.0168(9) 0.0199(9) 0.0001(7) 0.0099(7) -0.0018(7)

loop_
_atom_type_symbol
_atom_type_description
_atom_type_scat_dispersion_real
_atom_type_scat_dispersion_imag
_atom_type_scat_source
C C 0.0033 0.0016
;
International Tables for Crystallography
(Vol. C, Tables 4.2.6.8 and 6.1.1.4)
;
H H 0.0000 0.0000
;
International Tables for Crystallography
(Vol. C, Table 6.1.1.4)
;
P P 0.1023 0.0942
;
International Tables for Crystallography
(Vol. C, Tables 4.2.6.8 and 6.1.1.4)
;
I I -0.4742 1.8119
;
International Tables for Crystallography
(Vol. C, Tables 4.2.6.8 and 6.1.1.4)
;

loop_
_geom_angle_atom_site_label_1
_geom_angle_atom_site_label_2
_geom_angle_atom_site_label_3
_geom_angle
_geom_angle_publ_flag
C1 P1 C8 94.25(8) yes
C1 P1 C9 116.92(9) yes
C1 P1 C10 111.87(9) yes
C8 P1 C9 110.97(9) yes
C8 P1 C10 113.24(9) yes
C9 P1 C10 109.05(9) yes
P1 C1 C2 107.66(13) yes
P1 C1 C16 125.25(12) yes
C2 C1 C16 127.02(16) yes
C1 C2 C3 116.58(17) yes
C2 C3 C4 127.17(18) yes
C2 C3 C8 113.59(15) yes
C4 C3 C8 119.23(17) yes
C3 C4 C5 118.75(19) yes
C4 C5 C6 121.41(18) yes
C5 C6 C7 120.32(19) yes
C6 C7 C8 118.12(19) yes
P1 C8 C3 107.87(13) yes
P1 C8 C7 129.88(15) yes
C3 C8 C7 122.17(16) yes
P1 C10 C11 119.38(14) yes
P1 C10 C15 120.26(15) yes
C11 C10 C15 120.33(18) yes
C10 C11 C12 119.32(18) yes
C11 C12 C13 120.4(2) yes
C12 C13 C14 120.4(2) yes
C13 C14 C15 120.41(18) yes
C10 C15 C14 119.23(19) yes
C1 C16 C17 120.99(16) yes
C1 C16 C21 120.23(16) yes
C17 C16 C21 118.77(15) yes
C16 C17 C18 120.61(17) yes
C17 C18 C19 120.08(18) yes
C18 C19 C20 119.89(18) yes
C19 C20 C21 120.37(19) yes
C16 C21 C20 120.24(18) yes
C1 C2 H2 121.706 no
C3 C2 H2 121.712 no
C3 C4 H4 120.628 no
C5 C4 H4 120.625 no
C4 C5 H5 119.300 no
C6 C5 H5 119.293 no
C5 C6 H6 119.833 no
C7 C6 H6 119.850 no
C6 C7 H7 120.936 no
C8 C7 H7 120.941 no
P1 C9 H9A 109.476 no
P1 C9 H9B 109.470 no
P1 C9 H9C 109.478 no
H9A C9 H9B 109.468 no
H9A C9 H9C 109.473 no
H9B C9 H9C 109.464 no
C10 C11 H11 120.341 no
C12 C11 H11 120.342 no
C11 C12 H12 119.830 no
C13 C12 H12 119.818 no
C12 C13 H13 119.818 no
C14 C13 H13 119.816 no
C13 C14 H14 119.798 no
C15 C14 H14 119.797 no
C10 C15 H15 120.396 no
C14 C15 H15 120.378 no
C16 C17 H17 119.693 no
C18 C17 H17 119.698 no
C17 C18 H18 119.952 no
C19 C18 H18 119.963 no
C18 C19 H19 120.051 no
C20 C19 H19 120.056 no
C19 C20 H20 119.811 no
C21 C20 H20 119.814 no
C16 C21 H21 119.886 no
C20 C21 H21 119.874 no

loop_
_geom_bond_atom_site_label_1
_geom_bond_atom_site_label_2
_geom_bond_distance
_geom_bond_publ_flag
P1 C1 1.8106(18) yes
P1 C8 1.7844(17) yes
P1 C9 1.786(2) yes
P1 C10 1.7853(19) yes
C1 C2 1.350(2) yes
C1 C16 1.472(2) yes
C2 C3 1.466(3) yes
C3 C4 1.390(3) yes
C3 C8 1.406(3) yes
C4 C5 1.394(3) yes
C5 C6 1.387(3) yes
C6 C7 1.397(3) yes
C7 C8 1.378(3) yes
C10 C11 1.397(3) yes
C10 C15 1.397(2) yes
C11 C12 1.389(3) yes
C12 C13 1.381(3) yes
C13 C14 1.381(3) yes
C14 C15 1.389(3) yes
C16 C17 1.395(3) yes
C16 C21 1.405(3) yes
C17 C18 1.390(2) yes
C18 C19 1.387(3) yes
C19 C20 1.387(3) yes
C20 C21 1.387(3) yes
C2 H2 0.950 no
C4 H4 0.950 no
C5 H5 0.950 no
C6 H6 0.950 no
C7 H7 0.950 no
C9 H9A 0.980 no
C9 H9B 0.980 no
C9 H9C 0.980 no
C11 H11 0.950 no
C12 H12 0.950 no
C13 H13 0.950 no
C14 H14 0.950 no
C15 H15 0.950 no
C17 H17 0.950 no
C18 H18 0.950 no
C19 H19 0.950 no
C20 H20 0.950 no
C21 H21 0.950 no

loop_
_geom_contact_atom_site_label_1
_geom_contact_atom_site_label_2
_geom_contact_distance
_geom_contact_publ_flag
_geom_contact_site_symmetry_2
P1 C17 3.3315(17) no .
C2 C21 3.046(3) no .
C3 C6 2.786(3) no .
C4 C7 2.819(3) no .
C5 C8 2.747(3) no .
C7 C9 3.597(3) no .
C8 C11 3.266(3) no .
C9 C15 3.204(3) no .
C10 C13 2.770(3) no .
C11 C14 2.781(3) no .
C12 C15 2.782(3) no .
C16 C19 2.796(2) no .
C17 C20 2.775(3) no .
C18 C21 2.780(3) no .
C9 C16 3.595(3) no 3_666
C16 C9 3.595(3) no 3_666
C18 C19 3.553(3) no 3_566
C18 C20 3.485(3) no 3_566
C19 C18 3.553(3) no 3_566
C20 C18 3.485(3) no 3_566
P1 H2 3.4888 no .
P1 H7 3.0617 no .
P1 H11 2.8493 no .
P1 H15 2.8699 no .
P1 H17 2.9754 no .
C1 H9A 3.3201 no .
C1 H9B 3.1868 no .
C1 H11 3.5816 no .
C1 H17 2.6598 no .
C1 H21 2.6574 no .
C2 H4 2.7825 no .
C2 H21 2.7965 no .
C3 H5 3.2525 no .
C3 H7 3.2953 no .
C3 H11 3.4528 no .
C4 H2 2.8222 no .
C4 H6 3.2775 no .
C5 H7 3.2769 no .
C6 H4 3.2817 no .
C7 H5 3.2682 no .
C7 H9C 3.4157 no .
C7 H11 3.3173 no .
C8 H2 3.2847 no .
C8 H4 3.2770 no .
C8 H6 3.2413 no .
C8 H9B 3.0797 no .
C8 H9C 3.1374 no .
C8 H11 2.8428 no .
C9 H7 3.4920 no .
C9 H15 2.8065 no .
C9 H17 2.8741 no .
C10 H9A 3.0556 no .
C10 H9C 3.0794 no .
C10 H12 3.2629 no .
C10 H14 3.2627 no .
C10 H17 3.5818 no .
C11 H13 3.2587 no .
C11 H15 3.2820 no .
C12 H14 3.2513 no .
C13 H11 3.2608 no .
C13 H15 3.2617 no .
C14 H12 3.2515 no .
C15 H9A 2.9496 no .
C15 H9C 3.3079 no .
C15 H11 3.2817 no .
C15 H13 3.2596 no .
C15 H17 3.4592 no .
C16 H2 2.7600 no .
C16 H18 3.2752 no .
C16 H20 3.2772 no .
C17 H9A 3.1580 no .
C17 H15 3.5310 no .
C17 H19 3.2637 no .
C17 H21 3.2695 no .
C18 H20 3.2576 no .
C19 H17 3.2610 no .
C19 H21 3.2626 no .
C20 H18 3.2587 no .
C21 H2 2.8599 no .
C21 H17 3.2696 no .
C21 H19 3.2635 no .
H2 H4 2.7170 no .
H2 H21 2.4119 no .
H4 H5 2.3424 no .
H5 H6 2.3249 no .
H6 H7 2.3585 no .
H7 H9C 3.0652 no .
H7 H11 3.4646 no .
H9A H15 2.3064 no .
H9A H17 2.2791 no .
H9B H17 3.1306 no .
H9C H15 2.9753 no .
H11 H12 2.3411 no .
H12 H13 2.3259 no .
H13 H14 2.3251 no .
H14 H15 2.3419 no .
H15 H17 2.9272 no .
H17 H18 2.3352 no .
H18 H19 2.3370 no .
H19 H20 2.3354 no .
H20 H21 2.3323 no .
I1 H2 3.3018 no 3_666
I1 H4 3.5885 no 3_666
I1 H6 3.0816 no 1_454
I1 H7 2.9592 no 4_464
I1 H9A 3.1696 no .
I1 H9C 3.1900 no 4_464
I1 H12 3.0344 no 1_554
I1 H13 3.0254 no 4_564
I1 H15 3.1945 no .
I1 H17 3.0862 no .
I1 H18 3.3846 no .
I1 H20 3.5568 no 3_566
C1 H17 3.4469 no 3_666
C2 H17 3.3832 no 3_666
C3 H18 3.2984 no 3_666
C4 H5 3.2908 no 3_767
C4 H11 3.3583 no 3_667
C4 H18 3.4497 no 3_666
C5 H4 3.5855 no 3_767
C5 H5 3.3308 no 3_767
C5 H18 3.4666 no 1_656
C5 H21 3.0459 no 3_667
C6 H12 3.5779 no 1_655
C6 H15 3.5732 no 4_565
C6 H21 3.2909 no 3_667
C7 H14 3.2711 no 4_565
C7 H15 3.3458 no 4_565
C9 H12 3.2811 no 4_564
C9 H13 3.2863 no 4_564
C10 H19 3.2803 no 3_566
C11 H4 3.0188 no 3_667
C11 H14 3.2902 no 4_565
C11 H19 3.5834 no 3_566
C12 H4 3.4005 no 3_667
C12 H9C 3.2574 no 4_465
C12 H19 3.5602 no 3_566
C13 H9A 3.5037 no 4_465
C13 H9C 3.5621 no 4_465
C13 H19 3.2423 no 3_566
C13 H21 3.4707 no 2_556
C14 H7 3.4968 no 4_464
C14 H19 2.9137 no 3_566
C14 H20 3.2987 no 3_566
C15 H6 3.3558 no 4_464
C15 H7 3.3252 no 4_464
C15 H19 2.9343 no 3_566
C15 H20 3.4047 no 3_566
C16 H9B 2.7555 no 3_666
C16 H19 3.5813 no 3_566
C17 H9B 2.7867 no 3_666
C17 H19 3.5314 no 3_566
C18 H5 3.4108 no 1_454
C18 H9B 2.8066 no 3_666
C19 H9B 2.8005 no 3_666
C20 H9B 2.7842 no 3_666
C20 H18 3.4623 no 3_566
C21 H5 3.4324 no 3_667
C21 H9B 2.7598 no 3_666
H2 I1 3.3018 no 3_666
H2 H11 3.1923 no 3_667
H2 H13 3.4141 no 2_546
H2 H17 3.4488 no 3_666
H4 I1 3.5885 no 3_666
H4 C5 3.5855 no 3_767
H4 C11 3.0188 no 3_667
H4 C12 3.4005 no 3_667
H4 H5 3.1893 no 3_767
H4 H11 2.5658 no 3_667
H4 H12 3.2692 no 3_667
H5 C4 3.2908 no 3_767
H5 C5 3.3308 no 3_767
H5 C18 3.4108 no 1_656
H5 C21 3.4324 no 3_667
H5 H4 3.1893 no 3_767
H5 H5 3.2567 no 3_767
H5 H18 2.5216 no 1_656
H5 H21 2.9735 no 3_667
H6 I1 3.0816 no 1_656
H6 C15 3.3558 no 4_565
H6 H9C 3.2635 no 4_565
H6 H12 2.9761 no 1_655
H6 H15 3.1359 no 4_565
H6 H21 3.3787 no 3_667
H7 I1 2.9592 no 4_565
H7 C14 3.4968 no 4_565
H7 C15 3.3252 no 4_565
H7 H13 3.3567 no 1_655
H7 H14 3.0379 no 4_565
H7 H15 2.7014 no 4_565
H9A I1 3.1696 no .
H9A C13 3.5037 no 4_564
H9A H12 3.3797 no 4_564
H9A H13 2.7519 no 4_564
H9B C16 2.7555 no 3_666
H9B C17 2.7867 no 3_666
H9B C18 2.8066 no 3_666
H9B C19 2.8005 no 3_666
H9B C20 2.7842 no 3_666
H9B C21 2.7598 no 3_666
H9B H12 3.4967 no 4_564
H9B H13 3.4577 no 4_564
H9B H17 3.3736 no 3_666
H9B H18 3.3943 no 3_666
H9B H19 3.3787 no 3_666
H9B H20 3.3666 no 3_666
H9B H21 3.3322 no 3_666
H9C I1 3.1900 no 4_565
H9C C12 3.2574 no 4_564
H9C C13 3.5621 no 4_564
H9C H6 3.2635 no 4_464
H9C H12 2.5287 no 4_564
H9C H13 3.1457 no 4_564
H11 C4 3.3583 no 3_667
H11 H2 3.1923 no 3_667
H11 H4 2.5658 no 3_667
H11 H14 2.8329 no 4_565
H12 I1 3.0344 no 1_556
H12 C6 3.5779 no 1_455
H12 C9 3.2811 no 4_465
H12 H4 3.2692 no 3_667
H12 H6 2.9761 no 1_455
H12 H9A 3.3797 no 4_465
H12 H9B 3.4967 no 4_465
H12 H9C 2.5287 no 4_465
H12 H14 3.5332 no 4_565
H13 I1 3.0254 no 4_465
H13 C9 3.2863 no 4_465
H13 H2 3.4141 no 2_556
H13 H7 3.3567 no 1_455
H13 H9A 2.7519 no 4_465
H13 H9B 3.4577 no 4_465
H13 H9C 3.1457 no 4_465
H13 H21 3.4084 no 2_556
H14 C7 3.2711 no 4_464
H14 C11 3.2902 no 4_464
H14 H7 3.0379 no 4_464
H14 H11 2.8329 no 4_464
H14 H12 3.5332 no 4_464
H14 H19 3.2492 no 3_566
H14 H20 2.9884 no 3_566
H15 I1 3.1945 no .
H15 C6 3.5732 no 4_464
H15 C7 3.3458 no 4_464
H15 H6 3.1359 no 4_464
H15 H7 2.7014 no 4_464
H15 H19 3.2811 no 3_566
H15 H20 3.1870 no 3_566
H17 I1 3.0862 no .
H17 C1 3.4469 no 3_666
H17 C2 3.3832 no 3_666
H17 H2 3.4488 no 3_666
H17 H9B 3.3736 no 3_666
H18 I1 3.3846 no .
H18 C3 3.2984 no 3_666
H18 C4 3.4497 no 3_666
H18 C5 3.4666 no 1_454
H18 C20 3.4623 no 3_566
H18 H5 2.5216 no 1_454
H18 H9B 3.3943 no 3_666
H18 H20 3.5380 no 3_566
H19 C10 3.2803 no 3_566
H19 C11 3.5834 no 3_566
H19 C12 3.5602 no 3_566
H19 C13 3.2423 no 3_566
H19 C14 2.9137 no 3_566
H19 C15 2.9343 no 3_566
H19 C16 3.5813 no 3_566
H19 C17 3.5314 no 3_566
H19 H9B 3.3787 no 3_666
H19 H14 3.2492 no 3_566
H19 H15 3.2811 no 3_566
H20 I1 3.5568 no 3_566
H20 C14 3.2987 no 3_566
H20 C15 3.4047 no 3_566
H20 H9B 3.3666 no 3_666
H20 H14 2.9884 no 3_566
H20 H15 3.1870 no 3_566
H20 H18 3.5380 no 3_566
H21 C5 3.0459 no 3_667
H21 C6 3.2909 no 3_667
H21 C13 3.4707 no 2_546
H21 H5 2.9735 no 3_667
H21 H6 3.3787 no 3_667
H21 H9B 3.3322 no 3_666
H21 H13 3.4084 no 2_546

loop_
_geom_torsion_atom_site_label_1
_geom_torsion_atom_site_label_2
_geom_torsion_atom_site_label_3
_geom_torsion_atom_site_label_4
_geom_torsion
_geom_torsion_publ_flag
C1 P1 C8 C3 1.76(13) no
C1 P1 C8 C7 178.36(17) no
C8 P1 C1 C2 -0.81(13) no
C8 P1 C1 C16 176.39(15) no
C9 P1 C1 C2 115.31(12) no
C9 P1 C1 C16 -67.49(17) no
C1 P1 C10 C11 78.72(13) no
C1 P1 C10 C15 -99.53(13) no
C10 P1 C1 C2 -117.95(12) no
C10 P1 C1 C16 59.25(17) no
C9 P1 C8 C3 -119.21(12) no
C9 P1 C8 C7 57.39(19) no
C8 P1 C10 C11 -26.31(16) no
C8 P1 C10 C15 155.44(12) no
C10 P1 C8 C3 117.76(12) no
C10 P1 C8 C7 -65.64(19) no
C9 P1 C10 C11 -150.38(11) no
C9 P1 C10 C15 31.37(15) no
P1 C1 C2 C3 -0.4(2) no
P1 C1 C16 C17 32.5(3) no
P1 C1 C16 C21 -148.42(13) no
C2 C1 C16 C17 -150.84(19) no
C2 C1 C16 C21 28.2(3) no
C16 C1 C2 C3 -177.51(17) no
C1 C2 C3 C4 -176.76(18) no
C1 C2 C3 C8 1.8(3) no
C2 C3 C4 C5 179.51(18) no
C2 C3 C8 P1 -2.3(2) no
C2 C3 C8 C7 -179.17(16) no
C4 C3 C8 P1 176.44(17) no
C4 C3 C8 C7 -0.5(3) no
C8 C3 C4 C5 1.0(3) no
C3 C4 C5 C6 -0.5(3) no
C4 C5 C6 C7 -0.6(3) no
C5 C6 C7 C8 1.1(3) no
C6 C7 C8 P1 -176.75(17) no
C6 C7 C8 C3 -0.6(3) no
P1 C10 C11 C12 -178.22(12) no
P1 C10 C15 C14 178.22(11) no
C11 C10 C15 C14 -0.0(3) no
C15 C10 C11 C12 0.0(3) no
C10 C11 C12 C13 0.0(3) no
C11 C12 C13 C14 -0.1(3) no
C12 C13 C14 C15 0.1(3) no
C13 C14 C15 C10 -0.0(3) no
C1 C16 C17 C18 177.43(15) no
C1 C16 C21 C20 -177.80(16) no
C17 C16 C21 C20 1.3(3) no
C21 C16 C17 C18 -1.7(3) no
C16 C17 C18 C19 0.7(3) no
C17 C18 C19 C20 0.7(3) no
C18 C19 C20 C21 -1.1(3) no
C19 C20 C21 C16 0.1(3) no
